data_7249685
loop_
_publ_author_name
'wang, jiapeng'
'Wang, Jian-Hua'
'Liu, Yucun'
'Yuan, Junming'
'Yu, Yan-Wu'
'zhang, Yankang'
'Yan, Xuejian'

_publ_section_title
;
 A novel bis(triazole)furoxan energetic compound---graphene-like crystal
 structure for balancing energy and sensitivity
;
_journal_name_full CrystEngComm
_journal_paper_doi 10.1039/D4CE01116C
_journal_year 2025
_chemical_formula_sum 'C10 H13 N13 O7'
_chemical_formula_weight 427.330
_space_group_IT_number 14
_space_group_name_Hall '-P 2yn'
_space_group_name_H-M_alt 'P 1 21/n 1'
_symmetry_cell_setting monoclinic
_symmetry_Int_Tables_number 14
_symmetry_space_group_name_Hall '-P 2yn'
_symmetry_space_group_name_H-M 'P 1 21/n 1'
_audit_block_doi 10.5517/ccdc.csd.cc2k4wj4
_audit_creation_date 2024-03-11
_audit_creation_method
;
Olex2 1.5
(compiled 2023.08.24 svn.re1ec1418 for OlexSys, GUI svn.r6817)

;
_audit_update_record
;
2024-05-25 deposited with the CCDC.	2024-12-05 downloaded from the CCDC.
;
_cell_angle_alpha 90.000
_cell_angle_beta 100.014(2)
_cell_angle_gamma 90.000
_cell_formula_units_Z 4
_cell_length_a 7.2046(2)
_cell_length_b 12.8063(3)
_cell_length_c 18.8900(5)
_cell_volume 1716.32(8)
_refine_ls_R_factor_all 0.041
_cod_data_source_file d4ce01116c2.cif
_cod_data_source_block cu_20240117_ys_
_cod_original_cell_volume 1716.3(1)
_cod_original_sg_symbol_Hall -P_2yn
_cod_database_code 7249685

loop_
_symmetry_equiv_pos_site_id
_symmetry_equiv_pos_as_xyz
1 x,y,z
2 1/2-x,1/2+y,1/2-z
3 -x,-y,-z
4 1/2+x,1/2-y,1/2+z

loop_
_atom_site_aniso_label
_atom_site_aniso_U_11
_atom_site_aniso_U_22
_atom_site_aniso_U_33
_atom_site_aniso_U_12
_atom_site_aniso_U_13
_atom_site_aniso_U_23
O1 0.0394(7) 0.0408(7) 0.0399(7) -0.0097(6) -0.0032(5) -0.0141(5)
O2 0.0409(7) 0.0283(6) 0.0410(7) -0.0024(5) -0.0032(5) -0.0018(5)
O3 0.0346(6) 0.0222(6) 0.0340(6) 0.0010(5) -0.0048(5) 0.0000(4)
O4 0.0396(7) 0.0336(7) 0.0334(6) -0.0015(5) -0.0111(5) -0.0039(5)
O5 0.0483(7) 0.0233(6) 0.0411(7) 0.0025(5) -0.0002(6) 0.0036(5)
O6 0.0478(7) 0.0230(6) 0.0310(6) -0.0037(5) 0.0021(5) -0.0037(4)
N1 0.0271(7) 0.0293(7) 0.0318(7) -0.0046(6) 0.0041(5) -0.0075(6)
N2 0.0302(7) 0.0270(7) 0.0296(7) -0.0036(6) 0.0001(5) -0.0042(5)
N3 0.0259(6) 0.0241(7) 0.0243(6) -0.0031(5) 0.0005(5) -0.0017(5)
N4 0.0245(6) 0.0230(7) 0.0257(6) -0.0025(5) 0.0024(5) -0.0023(5)
N5 0.0245(6) 0.0198(7) 0.0273(7) -0.0011(5) 0.0023(5) -0.0037(5)
N6 0.0306(7) 0.0231(7) 0.0302(7) -0.0012(5) -0.0011(5) -0.0012(5)
N7 0.0286(7) 0.0223(7) 0.0300(7) -0.0013(5) -0.0001(5) -0.0015(5)
N8 0.0299(7) 0.0240(7) 0.0358(7) 0.0001(6) -0.0018(6) -0.0056(5)
N9 0.0288(7) 0.0209(7) 0.0375(7) -0.0014(5) -0.0016(6) -0.0077(5)
N10 0.0252(6) 0.0195(6) 0.0271(7) -0.0031(5) 0.0021(5) -0.0037(5)
N11 0.0294(7) 0.0210(7) 0.0356(7) -0.0021(5) 0.0020(6) -0.0027(5)
N12 0.0330(7) 0.0212(7) 0.0310(7) -0.0028(5) 0.0070(6) -0.0011(5)
C1 0.0211(7) 0.0261(8) 0.0262(7) -0.0012(6) 0.0058(6) -0.0031(6)
C2 0.0231(7) 0.0216(7) 0.0257(7) -0.0016(6) 0.0052(6) -0.0034(6)
C3 0.0237(7) 0.0211(7) 0.0269(8) -0.0015(6) 0.0052(6) -0.0019(6)
C4 0.0230(7) 0.0237(8) 0.0257(7) -0.0004(6) 0.0021(6) -0.0016(6)
C5 0.0220(7) 0.0223(8) 0.0273(7) -0.0014(6) 0.0032(6) -0.0035(6)
C6 0.0418(10) 0.0246(8) 0.0469(10) -0.0043(7) -0.0048(8) -0.0140(7)
C7 0.0233(7) 0.0216(7) 0.0309(8) -0.0034(6) 0.0065(6) -0.0052(6)
C8 0.0379(9) 0.0298(9) 0.0328(8) -0.0033(7) -0.0038(7) 0.0053(7)
O7 0.0392(7) 0.0244(6) 0.0408(7) -0.0047(5) -0.0014(5) -0.0001(5)
N13 0.0614(11) 0.0296(8) 0.0487(10) 0.0050(8) 0.0109(8) 0.0022(7)
C9 0.0473(11) 0.0523(12) 0.0362(10) 0.0066(9) -0.0057(8) -0.0040(8)
C10 0.0356(9) 0.0229(8) 0.0426(10) 0.0014(7) -0.0021(7) 0.0028(7)

loop_
_atom_site_label
_atom_site_type_symbol
_atom_site_fract_x
_atom_site_fract_y
_atom_site_fract_z
_atom_site_occupancy
_atom_site_symmetry_multiplicity
_atom_site_Wyckoff_symbol
_atom_site_attached_hydrogens
_atom_site_calc_flag
_atom_site_thermal_displace_type
_atom_site_U_iso_or_equiv
O1 O 0.2874(2) 0.4030(1) 0.2883(1) 1.000 4 e ? d Uani 0.0413(3)
O2 O 0.4863(2) 0.3870(1) 0.3877(1) 1.000 4 e ? d Uani 0.0380(3)
O3 O 1.0661(2) 0.5578(1) 0.6369(1) 1.000 4 e ? d Uani 0.0316(3)
O4 O 1.1887(2) 0.6979(1) 0.7024(1) 1.000 4 e ? d Uani 0.0376(3)
O5 O 0.6002(2) 1.1573(1) 0.4508(1) 1.000 4 e ? d Uani 0.0385(3)
O6 O 0.6245(2) 0.9889(1) 0.4427(1) 1.000 4 e ? d Uani 0.0345(3)
N1 N 0.4025(2) 0.4413(1) 0.3378(1) 1.000 4 e ? d Uani 0.0295(3)
N2 N 0.4280(2) 0.5452(1) 0.3344(1) 1.000 4 e ? d Uani 0.0295(3)
N3 N 0.5598(2) 0.6932(1) 0.3930(1) 1.000 4 e ? d Uani 0.0252(3)
N4 N 0.6795(2) 0.7246(1) 0.4530(1) 1.000 4 e ? d Uani 0.0247(3)
N5 N 0.6570(2) 0.5523(1) 0.4500(1) 1.000 4 e ? d Uani 0.0242(3)
H5 H 0.676(3) 0.488(2) 0.4640(12) 1.000 4 e ? d Uiso 0.050(6)
N6 N 0.9368(2) 0.5417(1) 0.5760(1) 1.000 4 e ? d Uani 0.0288(3)
N7 N 1.0794(2) 0.6687(1) 0.6497(1) 1.000 4 e ? d Uani 0.0276(3)
N8 N 1.0414(2) 0.8870(1) 0.6465(1) 1.000 4 e ? d Uani 0.0308(3)
N9 N 0.9877(2) 0.9856(1) 0.6249(1) 1.000 4 e ? d Uani 0.0300(3)
N10 N 0.8314(2) 0.8850(1) 0.5460(1) 1.000 4 e ? d Uani 0.0242(3)
H10 H 0.760(3) 0.8629(15) 0.5110(11) 1.000 4 e ? d Uiso 0.031(5)
N11 N 0.7944(2) 1.0784(1) 0.5358(1) 1.000 4 e ? d Uani 0.0291(3)
N12 N 0.6696(2) 1.0730(1) 0.4745(1) 1.000 4 e ? d Uani 0.0282(3)
C1 C 0.5431(2) 0.5882(1) 0.3902(1) 1.000 4 e ? d Uani 0.0243(3)
C2 C 0.7367(2) 0.6383(1) 0.4862(1) 1.000 4 e ? d Uani 0.0233(3)
C3 C 0.8736(2) 0.6331(1) 0.5524(1) 1.000 4 e ? d Uani 0.0238(3)
C4 C 0.9594(2) 0.7148(1) 0.5976(1) 1.000 4 e ? d Uani 0.0244(3)
C5 C 0.9438(2) 0.8275(1) 0.5972(1) 1.000 4 e ? d Uani 0.0240(3)
C6 C 1.0698(3) 1.0756(1) 0.6665(1) 1.000 4 e ? d Uani 0.0392(4)
H6A H 0.9804 1.1023 0.6957 1.000 4 e ? calc Uiso 0.05900
H6B H 1.0976 1.1304 0.6336 1.000 4 e ? calc Uiso 0.05900
H6C H 1.1866 1.0545 0.6979 1.000 4 e ? calc Uiso 0.05900
C7 C 0.8611(2) 0.9865(1) 0.5643(1) 1.000 4 e ? d Uani 0.0250(3)
C8 C 0.4630(2) 0.7687(1) 0.3422(1) 1.000 4 e ? d Uani 0.0347(4)
H8A H 0.3751 0.8096 0.3653 1.000 4 e ? d Uiso 0.05200
H8B H 0.3929 0.7320 0.3004 1.000 4 e ? d Uiso 0.05200
H8C H 0.5554 0.8156 0.3265 1.000 4 e ? d Uiso 0.05200
O7 O 0.7481(2) 0.3544(1) 0.5098(1) 1.000 4 e ? d Uani 0.0358(3)
H7A H 0.7124 0.2914 0.4966 1.000 4 e ? d Uiso 0.05400
H7B H 0.8338 0.3457 0.5479 1.000 4 e ? d Uiso 0.05400
N13 N 1.0220(3) 0.3276(1) 0.6519(1) 1.000 4 e ? d Uani 0.0464(4)
C9 C 0.9672(3) 0.3682(2) 0.7810(1) 1.000 4 e ? d Uani 0.0468(5)
H9A H 0.8647 0.4191 0.7786 1.000 4 e ? calc Uiso 0.07000
H9B H 1.0822 0.3971 0.8097 1.000 4 e ? calc Uiso 0.07000
H9C H 0.9325 0.3038 0.8034 1.000 4 e ? calc Uiso 0.07000
C10 C 1.0001(2) 0.3457(1) 0.7090(1) 1.000 4 e ? d Uani 0.0348(4)

loop_
_atom_type_symbol
_atom_type_oxidation_number
_atom_type_radius_bond
O ? ?
N ? ?
H ? ?
C ? ?

loop_
_geom_angle_atom_site_label_1
_geom_angle_atom_site_label_2
_geom_angle_atom_site_label_3
_geom_angle_site_symmetry_1
_geom_angle_site_symmetry_2
_geom_angle_site_symmetry_3
_geom_angle
_geom_angle_publ_flag
N6 O3 N7 . . . 107.78(10) no
O1 N1 O2 . . . 121.68(14) no
O1 N1 N2 . . . 115.69(14) no
O2 N1 N2 . . . 122.63(13) no
C1 N2 N1 . . . 115.94(13) no
N4 N3 C8 . . . 121.07(13) no
C1 N3 N4 . . . 111.43(12) no
C1 N3 C8 . . . 127.47(13) no
C2 N4 N3 . . . 104.59(12) no
C1 N5 H5 . . . 128.1(16) no
C1 N5 C2 . . . 106.51(13) no
C2 N5 H5 . . . 125.4(16) no
C3 N6 O3 . . . 107.43(12) no
O4 N7 O3 . . . 117.03(12) no
O4 N7 C4 . . . 135.67(14) no
C4 N7 O3 . . . 107.29(12) no
C5 N8 N9 . . . 103.78(13) no
N8 N9 C6 . . . 120.24(14) no
C7 N9 N8 . . . 112.40(13) no
C7 N9 C6 . . . 127.35(14) no
C5 N10 H10 . . . 126.9(14) no
C7 N10 H10 . . . 126.2(14) no
C7 N10 C5 . . . 106.85(13) no
N12 N11 C7 . . . 116.05(13) no
O5 N12 O6 . . . 121.47(14) no
O5 N12 N11 . . . 115.82(13) no
O6 N12 N11 . . . 122.71(13) no
N2 C1 N3 . . . 118.48(14) no
N2 C1 N5 . . . 135.93(15) no
N3 C1 N5 . . . 105.59(13) no
N4 C2 N5 . . . 111.87(13) no
N4 C2 C3 . . . 124.30(14) no
N5 C2 C3 . . . 123.80(14) no
N6 C3 C2 . . . 118.62(13) no
N6 C3 C4 . . . 111.40(13) no
C4 C3 C2 . . . 129.95(14) no
N7 C4 C3 . . . 106.09(13) no
N7 C4 C5 . . . 119.02(14) no
C3 C4 C5 . . . 134.89(14) no
N8 C5 N10 . . . 111.63(14) no
N8 C5 C4 . . . 123.10(14) no
N10 C5 C4 . . . 125.25(14) no
N9 C6 H6A . . . 109.50 no
N9 C6 H6B . . . 109.50 no
N9 C6 H6C . . . 109.50 no
H6A C6 H6B . . . 109.50 no
H6A C6 H6C . . . 109.50 no
H6B C6 H6C . . . 109.50 no
N9 C7 N10 . . . 105.34(14) no
N9 C7 N11 . . . 119.56(14) no
N11 C7 N10 . . . 135.10(15) no
N3 C8 H8A . . . 109.50 no
N3 C8 H8B . . . 109.50 no
N3 C8 H8C . . . 109.50 no
H8A C8 H8B . . . 109.40 no
H8A C8 H8C . . . 109.50 no
H8B C8 H8C . . . 109.50 no
H7A O7 H7B . . . 104.50 no
H9A C9 H9B . . . 109.50 no
H9A C9 H9C . . . 109.50 no
H9B C9 H9C . . . 109.50 no
C10 C9 H9A . . . 109.50 no
C10 C9 H9B . . . 109.50 no
C10 C9 H9C . . . 109.50 no
N13 C10 C9 . . . 178.5(2) no

loop_
_geom_bond_atom_site_label_1
_geom_bond_atom_site_label_2
_geom_bond_site_symmetry_1
_geom_bond_site_symmetry_2
_geom_bond_distance
_geom_bond_publ_flag
O1 N1 . . 1.2384(18) no
O2 N1 . . 1.2403(18) no
O3 N6 . . 1.3648(17) no
O3 N7 . . 1.4418(17) no
O4 N7 . . 1.2161(17) no
O5 N12 . . 1.2409(18) no
O6 N12 . . 1.2489(17) no
N1 N2 . . 1.347(2) no
N2 C1 . . 1.342(2) no
N3 N4 . . 1.3602(17) no
N3 C1 . . 1.351(2) no
N3 C8 . . 1.453(2) no
N4 C2 . . 1.302(2) no
N5 H5 . . 0.86(2) no
N5 C1 . . 1.355(2) no
N5 C2 . . 1.3682(19) no
N6 C3 . . 1.305(2) no
N7 C4 . . 1.330(2) no
N8 N9 . . 1.361(2) no
N8 C5 . . 1.309(2) no
N9 C6 . . 1.460(2) no
N9 C7 . . 1.335(2) no
N10 H10 . . 0.82(2) no
N10 C5 . . 1.365(2) no
N10 C7 . . 1.352(2) no
N11 N12 . . 1.339(2) no
N11 C7 . . 1.347(2) no
C2 C3 . . 1.454(2) no
C3 C4 . . 1.422(2) no
C4 C5 . . 1.448(2) no
C6 H6A . . 0.9800 no
C6 H6B . . 0.9800 no
C6 H6C . . 0.9800 no
C8 H8A . . 0.9807 no
C8 H8B . . 0.9803 no
C8 H8C . . 0.9795 no
O7 H7A . . 0.8698 no
O7 H7B . . 0.8702 no
N13 C10 . . 1.140(2) no
C9 H9A . . 0.9800 no
C9 H9B . . 0.9800 no
C9 H9C . . 0.9800 no
C9 C10 . . 1.450(3) no

loop_
_geom_torsion_atom_site_label_1
_geom_torsion_atom_site_label_2
_geom_torsion_atom_site_label_3
_geom_torsion_atom_site_label_4
_geom_torsion_site_symmetry_1
_geom_torsion_site_symmetry_2
_geom_torsion_site_symmetry_3
_geom_torsion_site_symmetry_4
_geom_torsion
_geom_torsion_publ_flag
O1 N1 N2 C1 . . . . 175.79(13) no
O2 N1 N2 C1 . . . . -3.3(2) no
O3 N6 C3 C2 . . . . 178.19(12) no
O3 N6 C3 C4 . . . . -0.18(16) no
O3 N7 C4 C3 . . . . -0.55(15) no
O3 N7 C4 C5 . . . . -179.99(12) no
O4 N7 C4 C3 . . . . -179.70(17) no
O4 N7 C4 C5 . . . . 0.9(3) no
N1 N2 C1 N3 . . . . -173.77(13) no
N1 N2 C1 N5 . . . . 6.1(2) no
N3 N4 C2 N5 . . . . -0.42(16) no
N3 N4 C2 C3 . . . . 177.57(13) no
N4 N3 C1 N2 . . . . 179.40(12) no
N4 N3 C1 N5 . . . . -0.53(16) no
N4 C2 C3 N6 . . . . -171.83(14) no
N4 C2 C3 C4 . . . . 6.2(2) no
N5 C2 C3 N6 . . . . 5.9(2) no
N5 C2 C3 C4 . . . . -176.07(14) no
N6 O3 N7 O4 . . . . 179.80(12) no
N6 O3 N7 C4 . . . . 0.47(15) no
N6 C3 C4 N7 . . . . 0.48(17) no
N6 C3 C4 C5 . . . . 179.78(16) no
N7 O3 N6 C3 . . . . -0.17(15) no
N7 C4 C5 N8 . . . . -0.7(2) no
N7 C4 C5 N10 . . . . 177.81(13) no
N8 N9 C7 N10 . . . . 0.21(17) no
N8 N9 C7 N11 . . . . -179.75(13) no
N9 N8 C5 N10 . . . . -0.10(16) no
N9 N8 C5 C4 . . . . 178.60(14) no
N12 N11 C7 N9 . . . . 179.26(13) no
N12 N11 C7 N10 . . . . -0.7(3) no
C1 N3 N4 C2 . . . . 0.59(16) no
C1 N5 C2 N4 . . . . 0.11(16) no
C1 N5 C2 C3 . . . . -177.89(13) no
C2 N5 C1 N2 . . . . -179.66(16) no
C2 N5 C1 N3 . . . . 0.25(15) no
C2 C3 C4 N7 . . . . -177.65(14) no
C2 C3 C4 C5 . . . . 1.7(3) no
C3 C4 C5 N8 . . . . -179.95(15) no
C3 C4 C5 N10 . . . . -1.4(3) no
C5 N8 N9 C6 . . . . -179.05(15) no
C5 N8 N9 C7 . . . . -0.08(17) no
C5 N10 C7 N9 . . . . -0.26(16) no
C5 N10 C7 N11 . . . . 179.70(17) no
C6 N9 C7 N10 . . . . 179.10(15) no
C6 N9 C7 N11 . . . . -0.9(3) no
C7 N10 C5 N8 . . . . 0.23(17) no
C7 N10 C5 C4 . . . . -178.44(14) no
C7 N11 N12 O5 . . . . 175.88(13) no
C7 N11 N12 O6 . . . . -4.0(2) no
C8 N3 N4 C2 . . . . 178.79(13) no
C8 N3 C1 N2 . . . . 1.3(2) no
C8 N3 C1 N5 . . . . -178.58(14) no
